data_2206294
loop_
_publ_author_name
'Wang, Nong'

_publ_section_title
;
 Bis[4-bromo-2-(pyridin-2-ylmethyliminomethyl)phenolato]manganese(III)
 nitrate
;
_journal_issue 7
_journal_name_full 'Acta Crystallographica Section E'
_journal_page_first m1304
_journal_page_last m1306
_journal_paper_doi 10.1107/S1600536805017757
_journal_volume 61
_journal_year 2005
_chemical_formula_iupac '[Mn (C13 H10 Br N2 O)2] N O3'
_chemical_formula_moiety 'C26 H20 Br2 Mn N4 O2 +, N O3 -'
_chemical_formula_sum 'C26 H20 Br2 Mn N5 O5'
_chemical_formula_weight 697.23
_chemical_name_systematic
;
Bis[4-Bromo-2-(pyridin-2-ylmethyliminomethyl)phenolato]manganese(III) nitrate
;
_space_group_IT_number 86
_symmetry_cell_setting tetragonal
_symmetry_space_group_name_Hall '-P 4bc'
_symmetry_space_group_name_H-M 'P 42/n :2'
_atom_sites_solution_hydrogens geom
_atom_sites_solution_primary direct
_atom_sites_solution_secondary difmap
_audit_creation_method SHELXL-97
_cell_angle_alpha 90.00
_cell_angle_beta 90.00
_cell_angle_gamma 90.00
_cell_formula_units_Z 8
_cell_length_a 17.608(3)
_cell_length_b 17.608(3)
_cell_length_c 17.224(3)
_cell_measurement_reflns_used 8655
_cell_measurement_temperature 298(2)
_cell_measurement_theta_max 21.68
_cell_measurement_theta_min 2.31
_cell_volume 5340.2(16)
_computing_cell_refinement SMART
_computing_data_collection 'SMART (Bruker, 1998)'
_computing_data_reduction 'SAINT (Bruker, 1998)'
_computing_molecular_graphics 'SHELXTL (Sheldrick, 1997b)'
_computing_publication_material SHELXTL
_computing_structure_refinement 'SHELXL97 (Sheldrick, 1997a)'
_computing_structure_solution 'SHELXS97 (Sheldrick, 1997a)'
_diffrn_ambient_temperature 298(2)
_diffrn_measured_fraction_theta_full 1.000
_diffrn_measured_fraction_theta_max 1.000
_diffrn_measurement_device_type 'Bruker SMART CCD area-detector'
_diffrn_measurement_method '\w scans'
_diffrn_radiation_monochromator graphite
_diffrn_radiation_source 'fine-focus sealed tube'
_diffrn_radiation_type MoK\a
_diffrn_radiation_wavelength 0.71073
_diffrn_reflns_av_R_equivalents 0.0674
_diffrn_reflns_av_sigmaI/netI 0.0432
_diffrn_reflns_limit_h_max 22
_diffrn_reflns_limit_h_min -22
_diffrn_reflns_limit_k_max 22
_diffrn_reflns_limit_k_min -22
_diffrn_reflns_limit_l_max 22
_diffrn_reflns_limit_l_min -22
_diffrn_reflns_number 60512
_diffrn_reflns_theta_full 27.50
_diffrn_reflns_theta_max 27.50
_diffrn_reflns_theta_min 1.64
_diffrn_standards_number 0
_exptl_absorpt_coefficient_mu 3.534
_exptl_absorpt_correction_T_max 0.548
_exptl_absorpt_correction_T_min 0.466
_exptl_absorpt_correction_type multi-scan
_exptl_absorpt_process_details '(SADABS; Sheldrick, 1996)'
_exptl_crystal_colour brown
_exptl_crystal_density_diffrn 1.734
_exptl_crystal_density_method 'not measured'
_exptl_crystal_description block
_exptl_crystal_F_000 2768
_exptl_crystal_size_max 0.23
_exptl_crystal_size_mid 0.21
_exptl_crystal_size_min 0.17
_refine_diff_density_max 0.903
_refine_diff_density_min -0.656
_refine_ls_extinction_method none
_refine_ls_goodness_of_fit_ref 1.020
_refine_ls_hydrogen_treatment constr
_refine_ls_matrix_type full
_refine_ls_number_parameters 380
_refine_ls_number_reflns 6135
_refine_ls_number_restraints 36
_refine_ls_restrained_S_all 1.024
_refine_ls_R_factor_all 0.0873
_refine_ls_R_factor_gt 0.0463
_refine_ls_shift/su_max <0.001
_refine_ls_shift/su_mean <0.001
_refine_ls_structure_factor_coef Fsqd
_refine_ls_weighting_details 'w=1/[\s^2^(Fo^2^)+(0.0504P)^2^+7.176P] where P=(Fo^2^+2Fc^2^)/3'
_refine_ls_weighting_scheme calc
_refine_ls_wR_factor_gt 0.1045
_refine_ls_wR_factor_ref 0.1252
_reflns_number_gt 3995
_reflns_number_total 6135
_reflns_threshold_expression I>2\s(I)
_cod_data_source_file sj6100.cif
_cod_data_source_block I
_cod_depositor_comments
;
The following automatic conversions were performed:
'_symmetry_cell_setting' value 'Tetragonal' changed to 'tetragonal'
according to '/home/saulius/struct/CIF-dictionaries/cif_core.dic'
dictionary named 'cif_core.dic' version 2.4.1 from 2010-06-29.

Automatic conversion script
Id: cif_fix_enum 1527 2010-12-29 10:47:43Z saulius 

The following automatic conversions were performed:

'_symmetry_cell_setting' value 'Tetragonal' changed to 'tetragonal'
according to /home/saulius/struct/CIF-dictionaries/cif_core.dic
dictionary named 'cif_core.dic' version 2.4.1 from 2010-06-29.

Automatic conversion script
Id: cif_fix_values 1715 2011-07-08 13:25:40Z adriana 
;
_cod_original_sg_symbol_H-M 'P 42/n'
_cod_database_code 2206294
_cod_database_fobs_code 2206294

loop_
_symmetry_equiv_pos_as_xyz
'x, y, z'
'-x+1/2, -y+1/2, z'
'-y, x+1/2, z+1/2'
'y+1/2, -x, z+1/2'
'-x, -y, -z'
'x-1/2, y-1/2, -z'
'y, -x-1/2, -z-1/2'
'-y-1/2, x, -z-1/2'

loop_
_atom_site_label
_atom_site_fract_x
_atom_site_fract_y
_atom_site_fract_z
_atom_site_U_iso_or_equiv
_atom_site_adp_type
_atom_site_calc_flag
_atom_site_refinement_flags
_atom_site_occupancy
_atom_site_disorder_assembly
_atom_site_disorder_group
_atom_site_type_symbol
Mn1 0.49193(3) 0.67507(3) 0.23975(3) 0.03109(14) Uani d . 1 . . Mn
Br1 0.64021(4) 0.67760(4) 0.63262(3) 0.0830(2) Uani d . 1 . . Br
Br2 0.59045(3) 0.64660(3) -0.17137(3) 0.06481(17) Uani d . 1 . . Br
O1 0.58272(16) 0.70387(16) 0.28947(17) 0.0498(7) Uani d . 1 . . O
O2 0.54479(16) 0.60704(15) 0.17321(16) 0.0478(7) Uani d . 1 . . O
O3 0.3606(17) 0.8085(18) 0.0208(19) 0.105(7) Uani d PD 0.51(5) A 1 O
O4 0.4357(17) 0.9011(8) 0.0417(13) 0.111(6) Uani d PDU 0.51(5) A 1 O
O5 0.4428(16) 0.8397(16) -0.0612(10) 0.092(6) Uani d PD 0.51(5) A 1 O
O3' 0.365(2) 0.7977(19) -0.0047(18) 0.091(6) Uani d PD 0.49(5) A 2 O
O4' 0.4057(15) 0.8877(15) 0.0624(12) 0.109(7) Uani d PD 0.49(5) A 2 O
O5' 0.4578(16) 0.862(2) -0.0454(18) 0.136(10) Uani d PD 0.49(5) A 2 O
N1 0.47677(18) 0.59266(18) 0.30850(19) 0.0409(7) Uani d . 1 . . N
N2 0.39661(19) 0.63972(19) 0.19428(19) 0.0447(8) Uani d . 1 . . N
N3 0.50885(18) 0.75980(17) 0.17439(18) 0.0411(8) Uani d . 1 . . N
N4 0.43491(18) 0.74906(18) 0.30143(19) 0.0420(8) Uani d . 1 . . N
N5 0.4109(2) 0.8498(3) 0.0021(3) 0.0657(11) Uani d D 1 . . N
C1 0.5570(2) 0.6395(2) 0.4103(2) 0.0428(9) Uani d . 1 . . C
C2 0.5924(2) 0.6960(2) 0.3643(2) 0.0431(9) Uani d . 1 . . C
C3 0.6424(2) 0.7455(2) 0.4027(3) 0.0544(11) Uani d . 1 . . C
H3 0.6676 0.7827 0.3743 0.065 Uiso calc R 1 . . H
C4 0.6549(3) 0.7401(3) 0.4811(3) 0.0581(12) Uani d . 1 . . C
H4 0.6874 0.7744 0.5054 0.070 Uiso calc R 1 . . H
C5 0.6197(3) 0.6841(3) 0.5242(3) 0.0527(11) Uani d . 1 . . C
C6 0.5719(2) 0.6340(2) 0.4901(3) 0.0493(10) Uani d . 1 . . C
H6 0.5490 0.5960 0.5195 0.059 Uiso calc R 1 . . H
C7 0.5056(2) 0.5848(2) 0.3760(2) 0.0445(10) Uani d . 1 . . C
H7 0.4929 0.5418 0.4046 0.053 Uiso calc R 1 . . H
C8 0.4265(3) 0.5343(2) 0.2774(3) 0.0508(11) Uani d . 1 . . C
H8A 0.3984 0.5104 0.3192 0.061 Uiso calc R 1 . . H
H8B 0.4559 0.4956 0.2510 0.061 Uiso calc R 1 . . H
C9 0.3728(2) 0.5717(2) 0.2216(2) 0.0470(10) Uani d . 1 . . C
C10 0.3051(3) 0.5410(3) 0.1991(3) 0.0626(13) Uani d . 1 . . C
H10 0.2892 0.4945 0.2190 0.075 Uiso calc R 1 . . H
C11 0.2605(3) 0.5798(3) 0.1465(3) 0.0729(15) Uani d . 1 . . C
H11 0.2141 0.5598 0.1306 0.088 Uiso calc R 1 . . H
C12 0.2851(3) 0.6476(3) 0.1182(3) 0.0710(15) Uani d . 1 . . C
H12 0.2560 0.6739 0.0821 0.085 Uiso calc R 1 . . H
C13 0.3530(3) 0.6768(3) 0.1431(3) 0.0576(12) Uani d . 1 . . C
H13 0.3692 0.7234 0.1240 0.069 Uiso calc R 1 . . H
C14 0.5478(2) 0.6906(2) 0.0617(2) 0.0415(9) Uani d . 1 . . C
C15 0.5535(2) 0.6183(2) 0.0986(2) 0.0423(9) Uani d . 1 . . C
C16 0.5720(3) 0.5567(2) 0.0502(3) 0.0557(11) Uani d . 1 . . C
H16 0.5769 0.5088 0.0723 0.067 Uiso calc R 1 . . H
C17 0.5831(3) 0.5643(3) -0.0278(3) 0.0585(12) Uani d . 1 . . C
H17 0.5955 0.5221 -0.0577 0.070 Uiso calc R 1 . . H
C18 0.5759(2) 0.6351(3) -0.0625(2) 0.0495(10) Uani d . 1 . . C
C19 0.5596(2) 0.6974(2) -0.0187(2) 0.0459(10) Uani d . 1 . . C
H19 0.5563 0.7449 -0.0422 0.055 Uiso calc R 1 . . H
C20 0.5326(2) 0.7587(2) 0.1044(2) 0.0423(9) Uani d . 1 . . C
H20 0.5404 0.8049 0.0796 0.051 Uiso calc R 1 . . H
C21 0.4996(3) 0.8324(2) 0.2143(2) 0.0483(10) Uani d . 1 . . C
H21A 0.4820 0.8709 0.1783 0.058 Uiso calc R 1 . . H
H21B 0.5478 0.8489 0.2359 0.058 Uiso calc R 1 . . H
C22 0.4428(2) 0.8214(2) 0.2776(2) 0.0452(10) Uani d . 1 . . C
C23 0.4009(3) 0.8789(3) 0.3093(3) 0.0603(12) Uani d . 1 . . C
H23 0.4061 0.9283 0.2908 0.072 Uiso calc R 1 . . H
C24 0.3509(3) 0.8633(3) 0.3686(3) 0.0690(14) Uani d . 1 . . C
H24 0.3221 0.9018 0.3911 0.083 Uiso calc R 1 . . H
C25 0.3445(3) 0.7899(3) 0.3939(3) 0.0655(13) Uani d . 1 . . C
H25 0.3120 0.7780 0.4347 0.079 Uiso calc R 1 . . H
C26 0.3859(3) 0.7344(3) 0.3589(3) 0.0526(11) Uani d . 1 . . C
H26 0.3799 0.6845 0.3755 0.063 Uiso calc R 1 . . H

loop_
_atom_site_aniso_label
_atom_site_aniso_U_11
_atom_site_aniso_U_22
_atom_site_aniso_U_33
_atom_site_aniso_U_12
_atom_site_aniso_U_13
_atom_site_aniso_U_23
Mn1 0.0339(3) 0.0276(3) 0.0318(3) -0.0014(2) 0.0009(2) 0.0054(2)
Br1 0.0910(4) 0.1053(5) 0.0526(3) 0.0109(3) -0.0146(3) -0.0164(3)
Br2 0.0769(4) 0.0714(3) 0.0461(3) -0.0089(3) 0.0071(2) -0.0095(2)
O1 0.0453(16) 0.0540(18) 0.0502(17) -0.0099(13) -0.0031(13) 0.0125(14)
O2 0.0541(17) 0.0412(16) 0.0482(17) 0.0065(13) 0.0055(13) 0.0086(13)
O3 0.066(9) 0.135(19) 0.113(18) -0.010(9) 0.036(12) 0.048(11)
O4 0.121(10) 0.088(7) 0.123(9) 0.016(6) -0.036(7) 0.000(6)
O5 0.117(14) 0.092(11) 0.067(8) 0.035(8) 0.026(7) 0.026(7)
O3' 0.091(15) 0.098(9) 0.085(13) -0.020(9) -0.003(8) -0.008(10)
O4' 0.094(12) 0.135(13) 0.100(10) 0.029(9) -0.023(8) -0.047(9)
O5' 0.081(10) 0.14(2) 0.19(2) 0.022(10) 0.065(15) 0.097(15)
N1 0.0424(18) 0.0374(18) 0.0430(18) -0.0043(14) 0.0018(15) 0.0049(14)
N2 0.0424(19) 0.048(2) 0.0436(18) 0.0001(15) 0.0001(15) 0.0005(16)
N3 0.0470(19) 0.0331(17) 0.0431(19) -0.0001(14) 0.0024(15) 0.0039(14)
N4 0.0407(19) 0.044(2) 0.0412(18) -0.0039(15) 0.0012(15) 0.0006(15)
N5 0.054(3) 0.070(3) 0.073(3) 0.013(2) -0.009(3) 0.020(3)
C1 0.043(2) 0.041(2) 0.045(2) 0.0025(18) -0.0001(18) 0.0030(18)
C2 0.039(2) 0.038(2) 0.052(2) 0.0022(17) 0.0003(18) 0.0013(18)
C3 0.047(3) 0.047(3) 0.069(3) -0.006(2) -0.006(2) 0.001(2)
C4 0.047(3) 0.059(3) 0.069(3) 0.001(2) -0.013(2) -0.017(2)
C5 0.048(3) 0.062(3) 0.047(2) 0.011(2) -0.006(2) -0.008(2)
C6 0.050(3) 0.049(3) 0.049(2) 0.007(2) 0.001(2) 0.001(2)
C7 0.048(2) 0.039(2) 0.046(2) 0.0005(18) 0.0038(19) 0.0063(18)
C8 0.059(3) 0.037(2) 0.056(3) -0.0104(19) -0.002(2) 0.0039(19)
C9 0.048(2) 0.045(2) 0.048(2) -0.0052(19) 0.0023(19) -0.0033(19)
C10 0.057(3) 0.058(3) 0.073(3) -0.011(2) 0.000(3) -0.007(3)
C11 0.050(3) 0.079(4) 0.090(4) -0.008(3) -0.018(3) -0.008(3)
C12 0.061(3) 0.075(4) 0.077(4) 0.006(3) -0.021(3) 0.003(3)
C13 0.053(3) 0.060(3) 0.059(3) 0.003(2) -0.008(2) 0.005(2)
C14 0.042(2) 0.039(2) 0.044(2) -0.0001(17) 0.0021(17) 0.0001(17)
C15 0.040(2) 0.042(2) 0.045(2) -0.0029(17) 0.0010(18) -0.0010(18)
C16 0.066(3) 0.038(2) 0.063(3) 0.000(2) 0.004(2) -0.001(2)
C17 0.069(3) 0.051(3) 0.056(3) -0.001(2) 0.008(2) -0.013(2)
C18 0.050(3) 0.054(3) 0.044(2) -0.007(2) 0.0024(19) -0.003(2)
C19 0.046(2) 0.043(2) 0.048(2) -0.0025(18) 0.0051(19) 0.0023(19)
C20 0.047(2) 0.038(2) 0.043(2) -0.0007(18) 0.0007(18) 0.0073(17)
C21 0.066(3) 0.034(2) 0.045(2) -0.005(2) 0.004(2) -0.0015(18)
C22 0.051(2) 0.040(2) 0.044(2) -0.0035(19) -0.0023(19) -0.0015(18)
C23 0.069(3) 0.042(2) 0.070(3) 0.005(2) 0.003(3) -0.007(2)
C24 0.059(3) 0.067(3) 0.081(4) 0.008(3) 0.016(3) -0.017(3)
C25 0.062(3) 0.068(3) 0.067(3) -0.004(3) 0.018(3) -0.007(3)
C26 0.054(3) 0.050(3) 0.054(3) -0.007(2) 0.007(2) -0.001(2)

loop_
_atom_type_symbol
_atom_type_description
_atom_type_scat_dispersion_real
_atom_type_scat_dispersion_imag
_atom_type_scat_source
C C 0.0033 0.0016 'International Tables Vol C Tables 4.2.6.8 and 6.1.1.4'
H H 0.0000 0.0000 'International Tables Vol C Tables 4.2.6.8 and 6.1.1.4'
N N 0.0061 0.0033 'International Tables Vol C Tables 4.2.6.8 and 6.1.1.4'
O O 0.0106 0.0060 'International Tables Vol C Tables 4.2.6.8 and 6.1.1.4'
Br Br -0.2901 2.4595 'International Tables Vol C Tables 4.2.6.8 and 6.1.1.4'
Mn Mn 0.3368 0.7283 'International Tables Vol C Tables 4.2.6.8 and 6.1.1.4'

loop_
_geom_angle_atom_site_label_1
_geom_angle_atom_site_label_2
_geom_angle_atom_site_label_3
_geom_angle
_geom_angle_publ_flag
O1 Mn1 N1 92.39(13) y
O1 Mn1 N3 85.68(13) y
N1 Mn1 N3 177.65(14) y
O1 Mn1 O2 91.62(13) y
N1 Mn1 O2 87.88(13) y
N3 Mn1 O2 93.50(13) y
O1 Mn1 N2 175.77(13) y
N1 Mn1 N2 83.41(14) y
N3 Mn1 N2 98.51(14) y
O2 Mn1 N2 88.75(13) y
O1 Mn1 N4 90.54(13) y
N1 Mn1 N4 95.65(14) y
N3 Mn1 N4 83.05(14) y
O2 Mn1 N4 175.78(13) y
N2 Mn1 N4 89.37(14) y
C2 O1 Mn1 122.0(3) ?
C15 O2 Mn1 123.6(2) ?
C7 N1 C8 120.0(3) ?
C7 N1 Mn1 126.7(3) ?
C8 N1 Mn1 113.4(3) ?
C13 N2 C9 118.9(4) ?
C13 N2 Mn1 126.9(3) ?
C9 N2 Mn1 114.1(3) ?
C20 N3 C21 119.6(3) ?
C20 N3 Mn1 127.0(3) ?
C21 N3 Mn1 113.1(2) ?
C26 N4 C22 118.3(4) ?
C26 N4 Mn1 127.2(3) ?
C22 N4 Mn1 114.3(3) ?
O5' N5 O3 144.9(15) ?
O5' N5 O4 90.1(13) ?
O3 N5 O4 124.8(11) ?
O5' N5 O3' 122.1(12) ?
O4 N5 O3' 147.8(12) ?
O5' N5 O4' 122.2(11) ?
O3 N5 O4' 92.8(13) ?
O3' N5 O4' 115.7(11) ?
O3 N5 O5 119.1(11) ?
O4 N5 O5 116.1(10) ?
O3' N5 O5 96.1(14) ?
O4' N5 O5 148.1(13) ?
C6 C1 C2 121.0(4) ?
C6 C1 C7 118.0(4) ?
C2 C1 C7 121.0(4) ?
O1 C2 C3 118.7(4) ?
O1 C2 C1 124.6(4) ?
C3 C2 C1 116.7(4) ?
C4 C3 C2 121.4(4) ?
C4 C3 H3 119.3 ?
C2 C3 H3 119.3 ?
C3 C4 C5 120.5(4) ?
C3 C4 H4 119.8 ?
C5 C4 H4 119.8 ?
C6 C5 C4 120.7(4) ?
C6 C5 Br1 120.2(4) ?
C4 C5 Br1 119.0(3) ?
C5 C6 C1 119.7(4) ?
C5 C6 H6 120.1 ?
C1 C6 H6 120.1 ?
N1 C7 C1 123.2(4) ?
N1 C7 H7 118.4 ?
C1 C7 H7 118.4 ?
N1 C8 C9 108.0(3) ?
N1 C8 H8A 110.1 ?
C9 C8 H8A 110.1 ?
N1 C8 H8B 110.1 ?
C9 C8 H8B 110.1 ?
H8A C8 H8B 108.4 ?
N2 C9 C10 121.5(4) ?
N2 C9 C8 114.6(4) ?
C10 C9 C8 124.0(4) ?
C9 C10 C11 119.1(5) ?
C9 C10 H10 120.4 ?
C11 C10 H10 120.4 ?
C12 C11 C10 119.3(5) ?
C12 C11 H11 120.4 ?
C10 C11 H11 120.4 ?
C11 C12 C13 119.7(5) ?
C11 C12 H12 120.2 ?
C13 C12 H12 120.2 ?
N2 C13 C12 121.6(5) ?
N2 C13 H13 119.2 ?
C12 C13 H13 119.2 ?
C19 C14 C15 120.4(4) ?
C19 C14 C20 117.5(4) ?
C15 C14 C20 122.1(4) ?
O2 C15 C16 119.5(4) ?
O2 C15 C14 124.4(4) ?
C16 C15 C14 116.1(4) ?
C17 C16 C15 122.8(4) ?
C17 C16 H16 118.6 ?
C15 C16 H16 118.6 ?
C16 C17 C18 119.9(4) ?
C16 C17 H17 120.0 ?
C18 C17 H17 120.0 ?
C19 C18 C17 120.2(4) ?
C19 C18 Br2 119.2(3) ?
C17 C18 Br2 120.5(3) ?
C18 C19 C14 120.5(4) ?
C18 C19 H19 119.7 ?
C14 C19 H19 119.7 ?
N3 C20 C14 124.0(4) ?
N3 C20 H20 118.0 ?
C14 C20 H20 118.0 ?
N3 C21 C22 107.7(3) ?
N3 C21 H21A 110.2 ?
C22 C21 H21A 110.2 ?
N3 C21 H21B 110.2 ?
C22 C21 H21B 110.2 ?
H21A C21 H21B 108.5 ?
N4 C22 C23 121.6(4) ?
N4 C22 C21 114.6(4) ?
C23 C22 C21 123.8(4) ?
C22 C23 C24 119.5(5) ?
C22 C23 H23 120.2 ?
C24 C23 H23 120.2 ?
C25 C24 C23 118.5(5) ?
C25 C24 H24 120.7 ?
C23 C24 H24 120.7 ?
C26 C25 C24 119.5(5) ?
C26 C25 H25 120.2 ?
C24 C25 H25 120.2 ?
N4 C26 C25 122.4(4) ?
N4 C26 H26 118.8 ?
C25 C26 H26 118.8 ?

loop_
_geom_bond_atom_site_label_1
_geom_bond_atom_site_label_2
_geom_bond_distance
_geom_bond_publ_flag
Mn1 O1 1.883(3) y
Mn1 N1 1.892(3) y
Mn1 N3 1.893(3) y
Mn1 O2 1.901(3) y
Mn1 N2 1.954(3) y
Mn1 N4 1.958(3) y
Br1 C5 1.905(4) ?
Br2 C18 1.903(4) ?
O1 C2 1.307(5) ?
O2 C15 1.309(5) ?
O3 N5 1.191(10) ?
O4 N5 1.212(10) ?
O5 N5 1.240(10) ?
O3' N5 1.229(11) ?
O4' N5 1.237(10) ?
O5' N5 1.182(11) ?
N1 C7 1.276(5) ?
N1 C8 1.457(5) ?
N2 C13 1.338(5) ?
N2 C9 1.354(5) ?
N3 C20 1.276(5) ?
N3 C21 1.461(5) ?
N4 C26 1.339(5) ?
N4 C22 1.344(5) ?
C1 C6 1.404(6) ?
C1 C2 1.417(6) ?
C1 C7 1.448(6) ?
C2 C3 1.404(6) ?
C3 C4 1.372(7) ?
C3 H3 0.9300 ?
C4 C5 1.382(7) ?
C4 H4 0.9300 ?
C5 C6 1.354(6) ?
C6 H6 0.9300 ?
C7 H7 0.9300 ?
C8 C9 1.500(6) ?
C8 H8A 0.9700 ?
C8 H8B 0.9700 ?
C9 C10 1.365(6) ?
C10 C11 1.380(7) ?
C10 H10 0.9300 ?
C11 C12 1.360(8) ?
C11 H11 0.9300 ?
C12 C13 1.371(7) ?
C12 H12 0.9300 ?
C13 H13 0.9300 ?
C14 C19 1.405(6) ?
C14 C15 1.426(5) ?
C14 C20 1.432(5) ?
C15 C16 1.406(6) ?
C16 C17 1.366(6) ?
C16 H16 0.9300 ?
C17 C18 1.388(6) ?
C17 H17 0.9300 ?
C18 C19 1.363(6) ?
C19 H19 0.9300 ?
C20 H20 0.9300 ?
C21 C22 1.493(6) ?
C21 H21A 0.9700 ?
C21 H21B 0.9700 ?
C22 C23 1.368(6) ?
C23 C24 1.377(7) ?
C23 H23 0.9300 ?
C24 C25 1.369(7) ?
C24 H24 0.9300 ?
C25 C26 1.359(6) ?
C25 H25 0.9300 ?
C26 H26 0.9300 ?

loop_
_geom_torsion_atom_site_label_1
_geom_torsion_atom_site_label_2
_geom_torsion_atom_site_label_3
_geom_torsion_atom_site_label_4
_geom_torsion
N1 Mn1 O1 C2 -34.1(3)
N3 Mn1 O1 C2 144.6(3)
O2 Mn1 O1 C2 -122.0(3)
N4 Mn1 O1 C2 61.6(3)
O1 Mn1 O2 C15 -110.4(3)
N1 Mn1 O2 C15 157.3(3)
N3 Mn1 O2 C15 -24.6(3)
N2 Mn1 O2 C15 73.8(3)
O1 Mn1 N1 C7 21.1(4)
O2 Mn1 N1 C7 112.6(4)
N2 Mn1 N1 C7 -158.4(4)
N4 Mn1 N1 C7 -69.7(4)
O1 Mn1 N1 C8 -158.9(3)
N3 Mn1 N1 C8 166(3)
O2 Mn1 N1 C8 -67.3(3)
N2 Mn1 N1 C8 21.6(3)
N4 Mn1 N1 C8 110.3(3)
N1 Mn1 N2 C13 167.2(4)
N3 Mn1 N2 C13 -11.4(4)
O2 Mn1 N2 C13 -104.8(4)
N4 Mn1 N2 C13 71.5(4)
N1 Mn1 N2 C9 -9.9(3)
N3 Mn1 N2 C9 171.5(3)
O2 Mn1 N2 C9 78.1(3)
N4 Mn1 N2 C9 -105.6(3)
O1 Mn1 N3 C20 104.6(4)
O2 Mn1 N3 C20 13.3(4)
N2 Mn1 N3 C20 -76.0(4)
N4 Mn1 N3 C20 -164.3(4)
O1 Mn1 N3 C21 -69.2(3)
O2 Mn1 N3 C21 -160.6(3)
N2 Mn1 N3 C21 110.2(3)
N4 Mn1 N3 C21 21.9(3)
O1 Mn1 N4 C26 -108.8(4)
N1 Mn1 N4 C26 -16.4(4)
N3 Mn1 N4 C26 165.6(4)
N2 Mn1 N4 C26 66.9(4)
O1 Mn1 N4 C22 76.8(3)
N1 Mn1 N4 C22 169.3(3)
N3 Mn1 N4 C22 -8.8(3)
N2 Mn1 N4 C22 -107.4(3)
Mn1 O1 C2 C3 -152.4(3)
Mn1 O1 C2 C1 29.1(5)
C6 C1 C2 O1 178.5(4)
C7 C1 C2 O1 -0.2(6)
C6 C1 C2 C3 -0.1(6)
C7 C1 C2 C3 -178.8(4)
O1 C2 C3 C4 180.0(4)
C1 C2 C3 C4 -1.3(6)
C2 C3 C4 C5 1.6(7)
C3 C4 C5 C6 -0.4(7)
C3 C4 C5 Br1 178.8(3)
C4 C5 C6 C1 -1.0(7)
Br1 C5 C6 C1 179.8(3)
C2 C1 C6 C5 1.2(6)
C7 C1 C6 C5 180.0(4)
C8 N1 C7 C1 178.9(4)
Mn1 N1 C7 C1 -1.1(6)
C6 C1 C7 N1 166.2(4)
C2 C1 C7 N1 -15.0(6)
C7 N1 C8 C9 152.0(4)
Mn1 N1 C8 C9 -28.0(4)
C13 N2 C9 C10 -1.1(6)
Mn1 N2 C9 C10 176.2(4)
C13 N2 C9 C8 178.9(4)
Mn1 N2 C9 C8 -3.8(5)
N1 C8 C9 N2 20.1(5)
N1 C8 C9 C10 -159.9(4)
N2 C9 C10 C11 0.9(7)
C8 C9 C10 C11 -179.1(5)
C9 C10 C11 C12 0.2(8)
C10 C11 C12 C13 -1.0(9)
C9 N2 C13 C12 0.3(7)
Mn1 N2 C13 C12 -176.7(4)
C11 C12 C13 N2 0.8(8)
Mn1 O2 C15 C16 -160.7(3)
Mn1 O2 C15 C14 21.3(5)
C19 C14 C15 O2 178.7(4)
C20 C14 C15 O2 0.8(6)
C19 C14 C15 C16 0.7(6)
C20 C14 C15 C16 -177.3(4)
O2 C15 C16 C17 -179.0(4)
C14 C15 C16 C17 -0.8(7)
C15 C16 C17 C18 -0.3(7)
C16 C17 C18 C19 1.6(7)
C16 C17 C18 Br2 -179.6(4)
C17 C18 C19 C14 -1.8(7)
Br2 C18 C19 C14 179.4(3)
C15 C14 C19 C18 0.6(6)
C20 C14 C19 C18 178.7(4)
C21 N3 C20 C14 176.1(4)
Mn1 N3 C20 C14 2.7(6)
C19 C14 C20 N3 168.2(4)
C15 C14 C20 N3 -13.8(6)
C20 N3 C21 C22 156.1(4)
Mn1 N3 C21 C22 -29.5(4)
C26 N4 C22 C23 -1.7(6)
Mn1 N4 C22 C23 173.2(3)
C26 N4 C22 C21 179.0(4)
Mn1 N4 C22 C21 -6.1(4)
N3 C21 C22 N4 22.6(5)
N3 C21 C22 C23 -156.7(4)
N4 C22 C23 C24 2.1(7)
C21 C22 C23 C24 -178.7(5)
C22 C23 C24 C25 -0.4(8)
C23 C24 C25 C26 -1.5(8)
C22 N4 C26 C25 -0.3(7)
Mn1 N4 C26 C25 -174.5(4)
C24 C25 C26 N4 1.9(8)
